data_4335598
loop_
_publ_author_name
'Daniel Tofan'
'Manuel Temprado'
'Subhojit Majumdar'
'Carl D. Hoff'
'Christopher C. Cummins'

_publ_section_title
;
 Functionalization Reactions Characteristic of a Robust Bicyclic
 Diphosphane Framework
;
_journal_name_full 'Inorganic Chemistry'
_journal_page_first 8851
_journal_page_last 8864
_journal_paper_doi 10.1021/ic401052a
_journal_volume 52
_journal_year 2013
_chemical_formula_sum 'C12 H20 O P2'
_chemical_formula_weight 242.22
_chemical_name_systematic
; 
 ? 
;
_space_group_IT_number 14
_symmetry_cell_setting monoclinic
_symmetry_space_group_name_Hall '-P 2ybc'
_symmetry_space_group_name_H-M 'P 1 21/c 1'
_atom_sites_solution_hydrogens geom
_atom_sites_solution_primary direct
_atom_sites_solution_secondary difmap
_audit_creation_method SHELXL-97
_cell_angle_alpha 90.00
_cell_angle_beta 104.9620(10)
_cell_angle_gamma 90.00
_cell_formula_units_Z 4
_cell_length_a 10.8769(2)
_cell_length_b 6.92120(10)
_cell_length_c 17.2230(3)
_cell_measurement_reflns_used 9965
_cell_measurement_temperature 100(2)
_cell_measurement_theta_max 69.66
_cell_measurement_theta_min 2.66
_cell_volume 1252.61(4)
_computing_cell_refinement 'SAINT 7.46A (Bruker-AXS, 2009)'
_computing_data_collection 'APEX2 v2009.9.0 (Bruker-AXS, 2009)'
_computing_data_reduction 'SAINT 7.46A (Bruker-AXS, 2009)'
_computing_molecular_graphics 'Bruker SHELXTL'
_computing_publication_material 'Bruker SHELXTL'
_computing_structure_refinement 'SHELXL-97 (Sheldrick, 2008)'
_computing_structure_solution 'SHELXS-97 (Sheldrick, 2008)'
_diffrn_ambient_temperature 100(2)
_diffrn_detector_area_resol_mean 8.3
_diffrn_measured_fraction_theta_full 0.996
_diffrn_measured_fraction_theta_max 0.996
_diffrn_measurement_device_type 'Bruker Smart APEX CCD'
_diffrn_measurement_method '\f and \w scans'
_diffrn_radiation_monochromator graphite
_diffrn_radiation_source 'fine-focus sealed tube'
_diffrn_radiation_type CuK\a
_diffrn_radiation_wavelength 1.54178
_diffrn_reflns_av_R_equivalents 0.0259
_diffrn_reflns_av_sigmaI/netI 0.0112
_diffrn_reflns_limit_h_max 13
_diffrn_reflns_limit_h_min -13
_diffrn_reflns_limit_k_max 7
_diffrn_reflns_limit_k_min -8
_diffrn_reflns_limit_l_max 20
_diffrn_reflns_limit_l_min -20
_diffrn_reflns_number 24434
_diffrn_reflns_theta_full 69.82
_diffrn_reflns_theta_max 69.82
_diffrn_reflns_theta_min 4.21
_exptl_absorpt_coefficient_mu 2.924
_exptl_absorpt_correction_T_max 0.5924
_exptl_absorpt_correction_T_min 0.3876
_exptl_absorpt_correction_type multi-scan
_exptl_absorpt_process_details 'SADABS (Sheldrick, 2009)'
_exptl_crystal_colour white
_exptl_crystal_density_diffrn 1.284
_exptl_crystal_description plates
_exptl_crystal_F_000 520
_exptl_crystal_size_max 0.40
_exptl_crystal_size_mid 0.30
_exptl_crystal_size_min 0.20
_refine_diff_density_max 0.287
_refine_diff_density_min -0.276
_refine_diff_density_rms 0.055
_refine_ls_extinction_method none
_refine_ls_goodness_of_fit_ref 1.086
_refine_ls_hydrogen_treatment constr
_refine_ls_matrix_type full
_refine_ls_number_parameters 140
_refine_ls_number_reflns 2375
_refine_ls_number_restraints 0
_refine_ls_restrained_S_all 1.086
_refine_ls_R_factor_all 0.0293
_refine_ls_R_factor_gt 0.0293
_refine_ls_shift/su_max 0.000
_refine_ls_shift/su_mean 0.000
_refine_ls_structure_factor_coef Fsqd
_refine_ls_weighting_details 'calc w=1/[\s^2^(Fo^2^)+(0.0383P)^2^+0.9478P] where P=(Fo^2^+2Fc^2^)/3'
_refine_ls_weighting_scheme calc
_refine_ls_wR_factor_gt 0.0757
_refine_ls_wR_factor_ref 0.0757
_reflns_number_gt 2367
_reflns_number_total 2375
_reflns_threshold_expression >2sigma(I)
_cod_data_source_file ic401052a_si_007.cif
_cod_data_source_block d8_11005
_cod_database_code 4335598

loop_
_symmetry_equiv_pos_as_xyz
'x, y, z'
'-x, y+1/2, -z+1/2'
'-x, -y, -z'
'x, -y-1/2, z-1/2'

loop_
_atom_site_label
_atom_site_type_symbol
_atom_site_fract_x
_atom_site_fract_y
_atom_site_fract_z
_atom_site_U_iso_or_equiv
_atom_site_adp_type
_atom_site_occupancy
_atom_site_symmetry_multiplicity
_atom_site_calc_flag
_atom_site_refinement_flags
P1 P 0.40119(3) 0.44333(5) 0.28373(2) 0.01037(11) Uani 1 1 d .
P2 P 0.29039(3) 0.20141(5) 0.31411(2) 0.01236(11) Uani 1 1 d .
O1 O 0.54209(9) 0.42588(16) 0.31693(6) 0.0170(2) Uani 1 1 d .
C1 C 0.35216(13) 0.4525(2) 0.17445(8) 0.0136(3) Uani 1 1 d .
H1A H 0.3907 0.5673 0.1557 0.016 Uiso 1 1 calc R
H1B H 0.3841 0.3363 0.1524 0.016 Uiso 1 1 calc R
C2 C 0.20872(13) 0.4625(2) 0.14284(8) 0.0128(3) Uani 1 1 d .
C21 C 0.16068(15) 0.6405(2) 0.09403(9) 0.0185(3) Uani 1 1 d .
H21A H 0.0674 0.6398 0.0785 0.028 Uiso 1 1 calc R
H21B H 0.1922 0.6415 0.0456 0.028 Uiso 1 1 calc R
H21C H 0.1912 0.7559 0.1262 0.028 Uiso 1 1 calc R
C31 C -0.00658(14) 0.3141(2) 0.13386(9) 0.0195(3) Uani 1 1 d .
H31A H -0.0385 0.4309 0.1030 0.029 Uiso 1 1 calc R
H31B H -0.0403 0.3077 0.1814 0.029 Uiso 1 1 calc R
H31C H -0.0342 0.1999 0.1002 0.029 Uiso 1 1 calc R
C3 C 0.13662(13) 0.3200(2) 0.15990(8) 0.0127(3) Uani 1 1 d .
C4 C 0.19787(13) 0.1475(2) 0.20913(8) 0.0140(3) Uani 1 1 d .
H4A H 0.2554 0.0842 0.1808 0.017 Uiso 1 1 calc R
H4B H 0.1302 0.0535 0.2113 0.017 Uiso 1 1 calc R
C5 C 0.17666(13) 0.3549(2) 0.35189(8) 0.0131(3) Uani 1 1 d .
H5A H 0.1292 0.4412 0.3086 0.016 Uiso 1 1 calc R
H5B H 0.1147 0.2724 0.3696 0.016 Uiso 1 1 calc R
C6 C 0.25298(13) 0.4736(2) 0.42182(8) 0.0126(3) Uani 1 1 d .
C61 C 0.23963(14) 0.4112(2) 0.50297(9) 0.0177(3) Uani 1 1 d .
H61A H 0.3007 0.4823 0.5451 0.026 Uiso 1 1 calc R
H61B H 0.2565 0.2723 0.5098 0.026 Uiso 1 1 calc R
H61C H 0.1530 0.4385 0.5069 0.026 Uiso 1 1 calc R
C71 C 0.41338(14) 0.7415(2) 0.47053(9) 0.0164(3) Uani 1 1 d .
H71A H 0.4075 0.7014 0.5240 0.025 Uiso 1 1 calc R
H71B H 0.3865 0.8766 0.4613 0.025 Uiso 1 1 calc R
H71C H 0.5015 0.7285 0.4671 0.025 Uiso 1 1 calc R
C7 C 0.32818(13) 0.6154(2) 0.40771(8) 0.0117(3) Uani 1 1 d .
C8 C 0.33326(13) 0.6535(2) 0.32150(8) 0.0114(3) Uani 1 1 d .
H8A H 0.3861 0.7689 0.3196 0.014 Uiso 1 1 calc R
H8B H 0.2464 0.6784 0.2874 0.014 Uiso 1 1 calc R

loop_
_atom_site_aniso_label
_atom_site_aniso_U_11
_atom_site_aniso_U_22
_atom_site_aniso_U_33
_atom_site_aniso_U_23
_atom_site_aniso_U_13
_atom_site_aniso_U_12
P1 0.00921(19) 0.01225(19) 0.00989(18) -0.00100(12) 0.00288(13) 0.00030(12)
P2 0.01367(19) 0.01090(19) 0.01262(19) 0.00050(13) 0.00361(14) 0.00075(13)
O1 0.0114(5) 0.0216(6) 0.0175(5) -0.0021(4) 0.0029(4) 0.0002(4)
C1 0.0125(7) 0.0187(7) 0.0107(6) -0.0017(5) 0.0051(5) -0.0027(5)
C2 0.0141(7) 0.0159(7) 0.0087(6) -0.0030(5) 0.0033(5) 0.0006(5)
C21 0.0211(7) 0.0181(8) 0.0159(7) 0.0025(6) 0.0041(6) 0.0001(6)
C31 0.0134(7) 0.0236(8) 0.0203(7) -0.0018(6) 0.0020(6) -0.0037(6)
C3 0.0124(6) 0.0148(7) 0.0110(6) -0.0043(5) 0.0031(5) -0.0006(5)
C4 0.0149(7) 0.0127(7) 0.0149(7) -0.0030(6) 0.0050(5) -0.0031(5)
C5 0.0128(6) 0.0145(7) 0.0139(7) 0.0003(5) 0.0069(5) -0.0007(5)
C6 0.0113(6) 0.0151(7) 0.0117(7) 0.0004(5) 0.0035(5) 0.0041(5)
C61 0.0201(7) 0.0208(8) 0.0138(7) 0.0018(6) 0.0074(6) 0.0018(6)
C71 0.0158(7) 0.0186(7) 0.0140(7) -0.0031(6) 0.0028(5) -0.0002(6)
C7 0.0113(6) 0.0128(7) 0.0110(6) -0.0007(5) 0.0029(5) 0.0046(5)
C8 0.0113(6) 0.0108(6) 0.0126(6) -0.0004(5) 0.0042(5) 0.0005(5)

loop_
_atom_type_symbol
_atom_type_description
_atom_type_scat_dispersion_real
_atom_type_scat_dispersion_imag
_atom_type_scat_source
C C 0.0181 0.0091 'International Tables Vol C Tables 4.2.6.8 and 6.1.1.4'
H H 0.0000 0.0000 'International Tables Vol C Tables 4.2.6.8 and 6.1.1.4'
O O 0.0492 0.0322 'International Tables Vol C Tables 4.2.6.8 and 6.1.1.4'
P P 0.2955 0.4335 'International Tables Vol C Tables 4.2.6.8 and 6.1.1.4'

loop_
_geom_angle_atom_site_label_1
_geom_angle_atom_site_label_2
_geom_angle_atom_site_label_3
_geom_angle
O1 P1 C1 113.31(6)
O1 P1 C8 113.40(6)
C1 P1 C8 107.64(6)
O1 P1 P2 114.65(5)
C1 P1 P2 103.89(5)
C8 P1 P2 102.96(5)
C4 P2 C5 102.19(6)
C4 P2 P1 96.50(5)
C5 P2 P1 95.87(5)
C2 C1 P1 111.89(9)
C3 C2 C21 125.88(13)
C3 C2 C1 119.65(13)
C21 C2 C1 114.46(12)
C2 C3 C31 125.02(14)
C2 C3 C4 120.35(13)
C31 C3 C4 114.62(12)
C3 C4 P2 115.70(10)
C6 C5 P2 107.97(9)
C7 C6 C61 126.04(13)
C7 C6 C5 119.18(12)
C61 C6 C5 114.72(12)
C6 C7 C71 125.79(13)
C6 C7 C8 118.76(12)
C71 C7 C8 115.43(12)
C7 C8 P1 109.24(9)

loop_
_geom_bond_atom_site_label_1
_geom_bond_atom_site_label_2
_geom_bond_distance
P1 O1 1.4959(10)
P1 C1 1.8201(14)
P1 C8 1.8256(14)
P1 P2 2.2034(5)
P2 C4 1.8659(14)
P2 C5 1.8703(14)
C1 C2 1.5155(19)
C2 C3 1.339(2)
C2 C21 1.507(2)
C31 C3 1.5060(19)
C3 C4 1.516(2)
C5 C6 1.516(2)
C6 C7 1.340(2)
C6 C61 1.5052(19)
C71 C7 1.5077(19)
C7 C8 1.5228(18)
